data_4503184
loop_
_publ_author_name
'Williams, Colleen A.'
'Blake, Alexander J.'
'Wilson, Claire'
'Hubberstey, Peter'
'Schr\"oder, Martin'

_publ_section_title
;
 Novel Metal&#x2212;Organic Frameworks Derived from Group II Metal Cations
 and Aryldicarboxylate Anionic Ligands
;
_journal_issue 3
_journal_name_full 'Crystal Growth &amp; Design'
_journal_page_first 911
_journal_paper_doi 10.1021/cg700731d
_journal_volume 8
_journal_year 2008
_chemical_formula_moiety 'C22 H22 Mg2 N2 O10'
_chemical_formula_sum 'C22 H22 Mg2 N2 O10'
_chemical_formula_weight 523.04
_chemical_name_systematic
; 
 ? 
;
_space_group_IT_number 14
_symmetry_cell_setting monoclinic
_symmetry_space_group_name_Hall '-P 2ybc'
_symmetry_space_group_name_H-M 'P 1 21/c 1'
_atom_sites_solution_hydrogens geom
_atom_sites_solution_primary direct
_atom_sites_solution_secondary difmap
_audit_creation_method SHELXL-97
_cell_angle_alpha 90.00
_cell_angle_beta 92.732(4)
_cell_angle_gamma 90.00
_cell_formula_units_Z 4
_cell_length_a 13.627(3)
_cell_length_b 9.941(2)
_cell_length_c 17.686(4)
_cell_measurement_reflns_used 3024
_cell_measurement_temperature 150(2)
_cell_measurement_theta_max 25.0
_cell_measurement_theta_min 2.3
_cell_volume 2393.1(9)
_computing_cell_refinement 'Bruker SAINT version 6.36a (Bruker, 2000)'
_computing_data_collection 'Bruker SMART version 5.625 (Bruker, 2001)'
_computing_data_reduction 'Bruker SAINT; Bruker SHELXTL (Bruker, 2001)'
_computing_molecular_graphics 'Bruker SHELXTL'
_computing_publication_material 'enCIFer (CCDC, 2003); PLATON (Spek, 2003)'
_computing_structure_refinement 'SHELXL-97 (Sheldrick, 1997)'
_computing_structure_solution 'SHELXS-97 (Sheldrick, 1990)'
_diffrn_ambient_temperature 150(2)
_diffrn_measured_fraction_theta_full 0.997
_diffrn_measured_fraction_theta_max 0.997
_diffrn_measurement_device_type 'Bruker SMART APEX CCD area detector'
_diffrn_measurement_method omega
_diffrn_radiation_monochromator graphite
_diffrn_radiation_source 'normal-focus sealed tube'
_diffrn_radiation_type MoK\a
_diffrn_radiation_wavelength 0.71073
_diffrn_reflns_av_R_equivalents 0.072
_diffrn_reflns_av_sigmaI/netI 0.071
_diffrn_reflns_limit_h_max 14
_diffrn_reflns_limit_h_min -16
_diffrn_reflns_limit_k_max 11
_diffrn_reflns_limit_k_min -6
_diffrn_reflns_limit_l_max 21
_diffrn_reflns_limit_l_min -19
_diffrn_reflns_number 11650
_diffrn_reflns_theta_full 25.03
_diffrn_reflns_theta_max 25.03
_diffrn_reflns_theta_min 2.31
_diffrn_standards_decay_% 0
_diffrn_standards_number 0
_exptl_absorpt_coefficient_mu 0.161
_exptl_absorpt_correction_type none
_exptl_crystal_colour COLOURLESS
_exptl_crystal_density_diffrn 1.452
_exptl_crystal_density_method 'not measured'
_exptl_crystal_description PARALLELEPIPED
_exptl_crystal_F_000 1088
_exptl_crystal_size_max 0.18
_exptl_crystal_size_mid 0.10
_exptl_crystal_size_min 0.04
_refine_diff_density_max 0.43
_refine_diff_density_min -0.45
_refine_diff_density_rms 0.10
_refine_ls_extinction_method none
_refine_ls_goodness_of_fit_ref 1.31
_refine_ls_hydrogen_treatment constr
_refine_ls_matrix_type full
_refine_ls_number_parameters 325
_refine_ls_number_reflns 4204
_refine_ls_number_restraints 0
_refine_ls_restrained_S_all 1.31
_refine_ls_R_factor_all 0.122
_refine_ls_R_factor_gt 0.112
_refine_ls_shift/su_max 0.001
_refine_ls_shift/su_mean 0.000
_refine_ls_structure_factor_coef Fsqd
_refine_ls_weighting_details 'calc w=1/[\s^2^(Fo^2^)+15.43P] where P=(Fo^2^+2Fc^2^)/3'
_refine_ls_weighting_scheme calc
_refine_ls_wR_factor_gt 0.196
_refine_ls_wR_factor_ref 0.200
_reflns_number_gt 3829
_reflns_number_total 4204
_reflns_threshold_expression >2sigma(I)
_cod_data_source_file cg700731d.cif
_cod_data_source_block 3
_cod_depositor_comments
;
The following automatic conversions were performed:

'_symmetry_cell_setting' value 'Monoclinic' changed to 'monoclinic'
according to /home/saulius/struct/CIF-dictionaries/cif_core.dic
dictionary named 'cif_core.dic' version 2.4.1 from 2010-06-29.

Automatic conversion script
Id: cif_fix_values 1715 2011-07-08 13:25:40Z adriana 
;
_cod_original_cell_volume 2393(2)
_cod_original_sg_symbol_H-M 'P 21/c'
_cod_database_code 4503184

loop_
_symmetry_equiv_pos_as_xyz
'x, y, z'
'-x, y+1/2, -z+1/2'
'-x, -y, -z'
'x, -y-1/2, z-1/2'

loop_
_atom_site_label
_atom_site_type_symbol
_atom_site_fract_x
_atom_site_fract_y
_atom_site_fract_z
_atom_site_U_iso_or_equiv
_atom_site_adp_type
_atom_site_occupancy
_atom_site_symmetry_multiplicity
_atom_site_calc_flag
_atom_site_refinement_flags
Mg1 Mg 0.10416(13) 0.93128(19) 0.03581(10) 0.0113(4) Uani 1 1 d .
Mg2 Mg 0.65760(13) 0.57041(19) 0.47650(10) 0.0109(4) Uani 1 1 d .
O1 O 0.1116(3) 1.0819(5) 0.1110(2) 0.0222(10) Uani 1 1 d .
O2 O 0.2604(3) 1.1738(5) 0.1028(2) 0.0219(10) Uani 1 1 d .
O3 O 0.0417(3) 1.4198(4) 0.4470(2) 0.0153(9) Uani 1 1 d .
O4 O 0.1984(3) 1.4682(4) 0.4603(2) 0.0135(9) Uani 1 1 d .
O5 O 0.0909(3) 0.7721(4) -0.0395(2) 0.0181(9) Uani 1 1 d .
O6 O 0.1737(3) 0.8107(5) 0.1126(2) 0.0253(10) Uani 1 1 d .
O7 O 0.3167(3) 0.8964(4) 0.0808(2) 0.0230(10) Uani 1 1 d .
O8 O 0.5398(3) 0.6238(5) 0.4097(2) 0.0252(11) Uani 1 1 d .
O9 O 0.3994(3) 0.5221(4) 0.4359(2) 0.0192(10) Uani 1 1 d .
O10 O 0.6472(3) 0.7564(4) 0.5322(2) 0.0215(10) Uani 1 1 d .
N1 N 0.0237(4) 0.5859(5) -0.0955(3) 0.0248(12) Uani 1 1 d .
N2 N 0.6306(4) 0.9836(5) 0.5377(3) 0.0263(13) Uani 1 1 d .
C1 C 0.1814(4) 1.1543(6) 0.1348(3) 0.0145(12) Uani 1 1 d .
C2 C 0.1672(4) 1.2251(6) 0.2100(3) 0.0141(12) Uani 1 1 d .
C3 C 0.0741(4) 1.2314(6) 0.2386(3) 0.0142(12) Uani 1 1 d .
H3A H 0.0195 1.1923 0.2113 0.017 Uiso 1 1 calc R
C4 C 0.0615(4) 1.2950(6) 0.3070(3) 0.0157(12) Uani 1 1 d .
H4A H -0.0024 1.3023 0.3259 0.019 Uiso 1 1 calc R
C5 C 0.1419(4) 1.3482(6) 0.3484(3) 0.0111(11) Uani 1 1 d .
C6 C 0.2355(4) 1.3398(6) 0.3197(3) 0.0145(12) Uani 1 1 d .
H6A H 0.2908 1.3742 0.3483 0.017 Uiso 1 1 calc R
C7 C 0.2478(4) 1.2813(7) 0.2497(3) 0.0185(13) Uani 1 1 d .
H7A H 0.3108 1.2795 0.2289 0.022 Uiso 1 1 calc R
C8 C 0.1277(4) 1.4146(5) 0.4223(3) 0.0104(11) Uani 1 1 d .
C9 C 0.2651(5) 0.8299(6) 0.1242(3) 0.0187(13) Uani 1 1 d .
C10 C 0.3140(4) 0.7678(6) 0.1947(3) 0.0172(13) Uani 1 1 d .
C11 C 0.2572(4) 0.7150(6) 0.2507(3) 0.0189(13) Uani 1 1 d .
H11A H 0.1876 0.7173 0.2442 0.023 Uiso 1 1 calc R
C12 C 0.3004(4) 0.6591(6) 0.3161(3) 0.0158(13) Uani 1 1 d .
H12A H 0.2610 0.6226 0.3540 0.019 Uiso 1 1 calc R
C13 C 0.4034(4) 0.6573(6) 0.3253(3) 0.0127(12) Uani 1 1 d .
C14 C 0.4594(4) 0.7116(7) 0.2693(3) 0.0211(14) Uani 1 1 d .
H14A H 0.5289 0.7111 0.2761 0.025 Uiso 1 1 calc R
C15 C 0.4165(5) 0.7661(7) 0.2041(3) 0.0224(14) Uani 1 1 d .
H15A H 0.4560 0.8019 0.1660 0.027 Uiso 1 1 calc R
C16 C 0.4517(4) 0.5973(5) 0.3969(3) 0.0123(12) Uani 1 1 d .
C17 C 0.0210(5) 0.6949(6) -0.0514(3) 0.0188(13) Uani 1 1 d .
H17A H -0.0385 0.7142 -0.0277 0.023 Uiso 1 1 calc R
C18 C 0.1124(5) 0.5499(8) -0.1341(5) 0.041(2) Uani 1 1 d .
H18A H 0.1652 0.6131 -0.1195 0.062 Uiso 1 1 calc R
H18B H 0.0990 0.5541 -0.1890 0.062 Uiso 1 1 calc R
H18C H 0.1326 0.4585 -0.1197 0.062 Uiso 1 1 calc R
C19 C -0.0629(6) 0.5025(7) -0.1102(4) 0.0376(18) Uani 1 1 d .
H19A H -0.1168 0.5359 -0.0806 0.056 Uiso 1 1 calc R
H19B H -0.0478 0.4094 -0.0955 0.056 Uiso 1 1 calc R
H19C H -0.0824 0.5059 -0.1642 0.056 Uiso 1 1 calc R
C20 C 0.6492(4) 0.8691(6) 0.5028(3) 0.0163(13) Uani 1 1 d .
H20A H 0.6653 0.8741 0.4512 0.020 Uiso 1 1 calc R
C21 C 0.6035(6) 0.9837(8) 0.6161(4) 0.0401(19) Uani 1 1 d .
H21A H 0.6012 0.8909 0.6347 0.060 Uiso 1 1 calc R
H21B H 0.5387 1.0254 0.6197 0.060 Uiso 1 1 calc R
H21C H 0.6522 1.0348 0.6469 0.060 Uiso 1 1 calc R
C22 C 0.6361(6) 1.1134(7) 0.4998(4) 0.0408(19) Uani 1 1 d .
H22A H 0.6541 1.0998 0.4474 0.061 Uiso 1 1 calc R
H22B H 0.6859 1.1695 0.5264 0.061 Uiso 1 1 calc R
H22C H 0.5721 1.1582 0.5003 0.061 Uiso 1 1 calc R

loop_
_atom_site_aniso_label
_atom_site_aniso_U_11
_atom_site_aniso_U_22
_atom_site_aniso_U_33
_atom_site_aniso_U_23
_atom_site_aniso_U_13
_atom_site_aniso_U_12
Mg1 0.0118(9) 0.0142(10) 0.0077(9) 0.0006(8) -0.0015(7) -0.0004(8)
Mg2 0.0090(8) 0.0152(10) 0.0086(9) 0.0035(8) -0.0004(7) -0.0013(8)
O1 0.017(2) 0.034(3) 0.015(2) -0.009(2) -0.0006(17) -0.005(2)
O2 0.017(2) 0.031(3) 0.018(2) -0.0075(19) 0.0085(17) 0.0018(19)
O3 0.0091(19) 0.023(2) 0.014(2) -0.0031(17) 0.0005(15) 0.0066(17)
O4 0.0125(19) 0.018(2) 0.0104(19) 0.0031(16) -0.0006(15) -0.0027(17)
O5 0.018(2) 0.018(2) 0.018(2) -0.0065(18) -0.0003(17) -0.0010(18)
O6 0.023(2) 0.028(3) 0.024(2) 0.005(2) -0.0125(19) 0.006(2)
O7 0.034(2) 0.016(2) 0.018(2) 0.0084(19) -0.0012(19) 0.000(2)
O8 0.008(2) 0.045(3) 0.023(2) 0.015(2) -0.0064(17) -0.0068(19)
O9 0.013(2) 0.029(3) 0.015(2) 0.0142(19) -0.0009(16) -0.0051(18)
O10 0.034(2) 0.014(2) 0.016(2) 0.0021(18) 0.0006(18) 0.0051(19)
N1 0.031(3) 0.014(3) 0.029(3) -0.003(2) -0.006(2) -0.005(2)
N2 0.036(3) 0.016(3) 0.027(3) 0.002(2) 0.007(2) -0.002(2)
C1 0.013(3) 0.017(3) 0.013(3) 0.002(2) -0.004(2) 0.003(2)
C2 0.017(3) 0.015(3) 0.010(3) -0.003(2) -0.002(2) 0.006(2)
C3 0.010(3) 0.017(3) 0.015(3) -0.002(2) -0.004(2) -0.003(2)
C4 0.015(3) 0.019(3) 0.013(3) -0.003(2) 0.005(2) 0.002(2)
C5 0.014(3) 0.012(3) 0.007(3) 0.004(2) -0.002(2) 0.006(2)
C6 0.009(3) 0.020(3) 0.014(3) -0.004(2) 0.002(2) 0.000(2)
C7 0.015(3) 0.028(4) 0.013(3) 0.002(3) 0.005(2) 0.002(3)
C8 0.014(3) 0.008(3) 0.009(3) 0.007(2) 0.000(2) 0.001(2)
C9 0.028(3) 0.010(3) 0.017(3) -0.008(2) -0.005(3) 0.008(3)
C10 0.027(3) 0.012(3) 0.012(3) 0.001(2) 0.003(2) 0.001(3)
C11 0.016(3) 0.022(3) 0.019(3) 0.003(3) 0.000(2) -0.001(3)
C12 0.016(3) 0.018(3) 0.013(3) 0.003(2) -0.003(2) -0.002(2)
C13 0.013(3) 0.012(3) 0.013(3) 0.002(2) -0.001(2) 0.000(2)
C14 0.014(3) 0.029(4) 0.020(3) 0.009(3) 0.004(2) -0.005(3)
C15 0.024(3) 0.031(4) 0.011(3) 0.006(3) 0.001(2) -0.003(3)
C16 0.018(3) 0.006(3) 0.013(3) -0.002(2) 0.002(2) 0.004(2)
C17 0.025(3) 0.013(3) 0.017(3) 0.003(2) -0.001(3) -0.001(3)
C18 0.042(4) 0.026(4) 0.056(5) -0.020(4) 0.012(4) -0.002(3)
C19 0.048(5) 0.020(4) 0.043(4) 0.001(3) -0.008(4) -0.016(3)
C20 0.022(3) 0.016(3) 0.010(3) 0.001(2) 0.002(2) -0.002(3)
C21 0.056(5) 0.031(4) 0.034(4) -0.007(3) 0.009(4) -0.003(4)
C22 0.065(5) 0.019(4) 0.039(4) 0.004(3) 0.002(4) 0.001(4)

loop_
_atom_type_symbol
_atom_type_description
_atom_type_scat_dispersion_real
_atom_type_scat_dispersion_imag
_atom_type_scat_source
C C 0.0033 0.0016 'International Tables Vol C Tables 4.2.6.8 and 6.1.1.4'
H H 0.0000 0.0000 'International Tables Vol C Tables 4.2.6.8 and 6.1.1.4'
O O 0.0106 0.0060 'International Tables Vol C Tables 4.2.6.8 and 6.1.1.4'
Mg Mg 0.0486 0.0363 'International Tables Vol C Tables 4.2.6.8 and 6.1.1.4'
N N 0.0061 0.0033 'International Tables Vol C Tables 4.2.6.8 and 6.1.1.4'

loop_
_geom_angle_atom_site_label_1
_geom_angle_atom_site_label_2
_geom_angle_atom_site_label_3
_geom_angle
_geom_angle_site_symmetry_1
_geom_angle_site_symmetry_3
O1 Mg1 O6 89.42(19) . .
O1 Mg1 O3 87.80(17) . 2_545
O6 Mg1 O3 107.36(19) . 2_545
O1 Mg1 O5 177.37(19) . .
O6 Mg1 O5 90.14(19) . .
O3 Mg1 O5 89.85(17) 2_545 .
O1 Mg1 O4 92.99(18) . 4_585
O6 Mg1 O4 114.89(18) . 4_585
O3 Mg1 O4 137.75(17) 2_545 4_585
O5 Mg1 O4 89.55(17) . 4_585
O1 Mg1 O3 88.71(18) . 4_585
O6 Mg1 O3 173.56(18) . 4_585
O3 Mg1 O3 78.73(16) 2_545 4_585
O5 Mg1 O3 92.00(17) . 4_585
O4 Mg1 O3 59.08(14) 4_585 4_585
O9 Mg2 O8 104.40(18) 3_666 .
O9 Mg2 O7 94.4(2) 3_666 2_645
O8 Mg2 O7 94.7(2) . 2_645
O9 Mg2 O10 90.25(19) 3_666 .
O8 Mg2 O10 88.5(2) . .
O7 Mg2 O10 173.5(2) 2_645 .
O9 Mg2 O2 169.82(19) 3_666 2_645
O8 Mg2 O2 85.03(17) . 2_645
O7 Mg2 O2 88.48(19) 2_645 2_645
O10 Mg2 O2 86.13(18) . 2_645
O9 Mg2 O4 84.13(16) 3_666 3_676
O8 Mg2 O4 171.28(18) . 3_676
O7 Mg2 O4 86.31(17) 2_645 3_676
O10 Mg2 O4 89.66(17) . 3_676
O2 Mg2 O4 86.34(16) 2_645 3_676
C1 O1 Mg1 132.0(4) . .
C1 O2 Mg2 136.0(4) . 2_655
C8 O3 Mg1 168.5(4) . 2
C8 O3 Mg1 86.8(3) . 4_586
Mg1 O3 Mg1 101.27(16) 2 4_586
C8 O4 Mg1 93.7(3) . 4_586
C8 O4 Mg2 144.8(4) . 3_676
Mg1 O4 Mg2 107.77(17) 4_586 3_676
C17 O5 Mg1 128.9(4) . .
C9 O6 Mg1 116.5(4) . .
C9 O7 Mg2 149.8(4) . 2_655
C16 O8 Mg2 141.9(4) . .
C16 O9 Mg2 162.0(4) . 3_666
C20 O10 Mg2 126.6(4) . .
C17 N1 C19 121.5(6) . .
C17 N1 C18 121.1(5) . .
C19 N1 C18 117.3(6) . .
C20 N2 C21 120.6(6) . .
C20 N2 C22 122.1(5) . .
C21 N2 C22 117.3(6) . .
O1 C1 O2 126.3(5) . .
O1 C1 C2 115.7(5) . .
O2 C1 C2 117.9(5) . .
C3 C2 C7 120.7(5) . .
C3 C2 C1 119.6(5) . .
C7 C2 C1 119.7(5) . .
C4 C3 C2 119.5(5) . .
C3 C4 C5 120.4(5) . .
C4 C5 C6 119.7(5) . .
C4 C5 C8 119.9(5) . .
C6 C5 C8 120.4(5) . .
C7 C6 C5 120.1(5) . .
C6 C7 C2 119.6(5) . .
O4 C8 O3 119.4(5) . .
O4 C8 C5 121.8(5) . .
O3 C8 C5 118.8(5) . .
O7 C9 O6 123.8(6) . .
O7 C9 C10 118.7(5) . .
O6 C9 C10 117.5(6) . .
C11 C10 C15 119.9(5) . .
C11 C10 C9 120.2(5) . .
C15 C10 C9 119.9(5) . .
C12 C11 C10 121.2(5) . .
C11 C12 C13 118.9(5) . .
C14 C13 C12 119.5(5) . .
C14 C13 C16 121.1(5) . .
C12 C13 C16 119.4(5) . .
C15 C14 C13 121.7(5) . .
C14 C15 C10 119.0(5) . .
O8 C16 O9 126.5(5) . .
O8 C16 C13 116.4(5) . .
O9 C16 C13 117.0(5) . .
O5 C17 N1 124.2(6) . .
O10 C20 N2 125.0(5) . .

loop_
_geom_bond_atom_site_label_1
_geom_bond_atom_site_label_2
_geom_bond_distance
_geom_bond_site_symmetry_2
Mg1 O1 2.002(5) .
Mg1 O3 2.028(4) 2_545
Mg1 O3 2.293(4) 4_585
Mg1 O4 2.143(4) 4_585
Mg1 O5 2.070(4) .
Mg1 O6 2.014(4) .
Mg2 O2 2.103(4) 2_645
Mg2 O4 2.245(4) 3_676
Mg2 O7 2.044(5) 2_645
Mg2 O8 2.018(4) .
Mg2 O9 1.991(4) 3_666
Mg2 O10 2.103(5) .
O1 C1 1.249(7) .
O2 C1 1.256(7) .
O3 C8 1.271(6) .
O4 C8 1.266(6) .
O5 C17 1.233(7) .
O6 C9 1.267(7) .
O7 C9 1.253(7) .
O8 C16 1.240(7) .
O9 C16 1.261(7) .
O10 C20 1.237(7) .
N1 C17 1.336(8) .
N1 C19 1.456(8) .
N1 C18 1.462(9) .
N2 C20 1.325(8) .
N2 C21 1.452(9) .
N2 C22 1.457(9) .
C1 C2 1.525(8) .
C2 C3 1.389(8) .
C2 C7 1.391(8) .
C3 C4 1.384(8) .
C4 C5 1.393(8) .
C5 C6 1.397(8) .
C5 C8 1.485(7) .
C6 C7 1.385(8) .
C9 C10 1.516(8) .
C10 C11 1.389(8) .
C10 C15 1.399(8) .
C11 C12 1.388(8) .
C12 C13 1.405(8) .
C13 C14 1.388(8) .
C13 C16 1.521(7) .
C14 C15 1.380(8) .
